data_1554858
loop_
_publ_author_name
'Saha, Subrata'
'Santra, Saikat'
'Ghosh, Pradyut'

_publ_section_title
;
 [2]Pseudorotaxane composed of heteroditopic macrobicycle and pyridine
 N-oxide based axle: recognition site dependent axle orientation.
;
_journal_issue 8
_journal_name_full 'Organic letters'
_journal_page_first 1854
_journal_page_last 1857
_journal_paper_doi 10.1021/acs.orglett.5b00470
_journal_volume 17
_journal_year 2015
_chemical_formula_sum 'C60 H85 I3 N10 O12'
_chemical_formula_weight 1519.08
_space_group_IT_number 2
_space_group_name_Hall '-P 1'
_space_group_name_H-M_alt 'P -1'
_symmetry_cell_setting triclinic
_symmetry_space_group_name_H-M 'P -1'
_atom_sites_solution_hydrogens geom
_atom_sites_solution_primary direct
_atom_sites_solution_secondary difmap
_audit_creation_method SHELXL-97
_cell_angle_alpha 80.4430(10)
_cell_angle_beta 70.7810(10)
_cell_angle_gamma 82.0370(10)
_cell_formula_units_Z 2
_cell_length_a 14.2686(6)
_cell_length_b 14.6629(6)
_cell_length_c 17.0163(7)
_cell_measurement_reflns_used 9908
_cell_measurement_temperature 150(2)
_cell_measurement_theta_max 32.17
_cell_measurement_theta_min 2.76
_cell_volume 3301.6(2)
_computing_cell_refinement 'Bruker SAINT'
_computing_data_collection 'Bruker APEX2'
_computing_data_reduction 'Bruker SAINT'
_computing_molecular_graphics 'MERCURY 2.3'
_computing_publication_material 'ORTEP 3V.2'
_computing_structure_refinement 'SHELXL-97 (Sheldrick, 2008)'
_computing_structure_solution 'SHELXS-97 (Sheldrick, 2008)'
_diffrn_ambient_temperature 150(2)
_diffrn_measured_fraction_theta_full 0.995
_diffrn_measured_fraction_theta_max 0.995
_diffrn_measurement_device_type 'Bruker APEX-II CCD'
_diffrn_measurement_method '\f and \w scans'
_diffrn_radiation_monochromator graphite
_diffrn_radiation_source 'fine-focus sealed tube'
_diffrn_radiation_type MoK\a
_diffrn_radiation_wavelength 0.71073
_diffrn_reflns_av_R_equivalents 0.0184
_diffrn_reflns_av_sigmaI/netI 0.0172
_diffrn_reflns_limit_h_max 16
_diffrn_reflns_limit_h_min -16
_diffrn_reflns_limit_k_max 17
_diffrn_reflns_limit_k_min -17
_diffrn_reflns_limit_l_max 18
_diffrn_reflns_limit_l_min -20
_diffrn_reflns_number 39450
_diffrn_reflns_theta_full 25.00
_diffrn_reflns_theta_max 25.00
_diffrn_reflns_theta_min 1.28
_exptl_absorpt_coefficient_mu 1.485
_exptl_absorpt_correction_T_max 0.7555
_exptl_absorpt_correction_T_min 0.4229
_exptl_absorpt_correction_type multi-scan
_exptl_absorpt_process_details SADABS
_exptl_crystal_colour COLOURLESS
_exptl_crystal_density_diffrn 1.528
_exptl_crystal_density_method 'not measured'
_exptl_crystal_description BLOCK
_exptl_crystal_F_000 1540
_exptl_crystal_size_max 0.70
_exptl_crystal_size_mid 0.40
_exptl_crystal_size_min 0.20
_refine_diff_density_max 1.424
_refine_diff_density_min -1.991
_refine_diff_density_rms 0.125
_refine_ls_extinction_method none
_refine_ls_goodness_of_fit_ref 1.037
_refine_ls_hydrogen_treatment mixed
_refine_ls_matrix_type full
_refine_ls_number_parameters 775
_refine_ls_number_reflns 11575
_refine_ls_number_restraints 0
_refine_ls_restrained_S_all 1.037
_refine_ls_R_factor_all 0.0348
_refine_ls_R_factor_gt 0.0311
_refine_ls_shift/su_max 0.003
_refine_ls_shift/su_mean 0.000
_refine_ls_structure_factor_coef Fsqd
_refine_ls_weighting_details 'calc w=1/[\s^2^(Fo^2^)+(0.0592P)^2^+11.5056P] where P=(Fo^2^+2Fc^2^)/3'
_refine_ls_weighting_scheme calc
_refine_ls_wR_factor_gt 0.0924
_refine_ls_wR_factor_ref 0.1039
_reflns_number_gt 10734
_reflns_number_total 11575
_reflns_threshold_expression >2sigma(I)
_cod_data_source_file ol5b00470_si_003.cif
_cod_data_source_block PNX@TMBC
_cod_depositor_comments
;
The following automatic conversions were performed:

data item '_exptl_absorpt_correction_type' value 'MULTI-SCAN' was
changed to 'multi-scan' in accordance with the
/home/saulius/struct/COD-crude-data/automatic-downloads/DataCite-retrospective/ACS/depositions/lib/dictionaries/cif_core.dic
dictionary named 'cif_core.dic' version 2.4.2 last updated on
2011-04-26.

data item '_symmetry_cell_setting' value 'Triclinic' was changed to
'triclinic' in accordance with the
/home/saulius/struct/COD-crude-data/automatic-downloads/DataCite-retrospective/ACS/depositions/lib/dictionaries/cif_core.dic
dictionary named 'cif_core.dic' version 2.4.2 last updated on
2011-04-26.

Automatic conversion script
Id: cif_fix_values 6909 2019-04-08 15:41:33Z antanas 
;
_cod_original_sg_symbol_H-M P-1
_cod_database_code 1554858

loop_
_symmetry_equiv_pos_as_xyz
'x, y, z'
'-x, -y, -z'

loop_
_atom_site_label
_atom_site_type_symbol
_atom_site_fract_x
_atom_site_fract_y
_atom_site_fract_z
_atom_site_U_iso_or_equiv
_atom_site_adp_type
_atom_site_occupancy
_atom_site_symmetry_multiplicity
_atom_site_calc_flag
_atom_site_refinement_flags
I1 I 0.821132(16) 0.960680(16) 0.187047(15) 0.01710(8) Uani 1 1 d .
I2 I 0.68155(2) 0.493489(17) -0.025066(16) 0.02437(8) Uani 1 1 d .
I3 I 0.256758(18) 0.051591(18) 0.217758(16) 0.02490(8) Uani 1 1 d .
C33 C 0.8426(3) 0.3850(2) 0.5608(2) 0.0145(7) Uani 1 1 d .
H33A H 0.9003 0.3658 0.5796 0.017 Uiso 1 1 calc R
H33B H 0.7879 0.4048 0.6080 0.017 Uiso 1 1 calc R
C6 C 0.8656(2) 0.4656(2) 0.4914(2) 0.0113(7) Uani 1 1 d .
C9 C 0.9784(2) 0.5374(2) 0.3627(2) 0.0115(7) Uani 1 1 d .
C3 C 0.8170(3) 0.6166(2) 0.4266(2) 0.0149(7) Uani 1 1 d .
C45 C 0.5000(2) 0.1712(2) 0.0472(2) 0.0120(7) Uani 1 1 d .
H45A H 0.4485 0.1600 0.1008 0.014 Uiso 1 1 calc R
H45B H 0.4806 0.1474 0.0054 0.014 Uiso 1 1 calc R
C2 C 0.9080(3) 0.6143(2) 0.3615(2) 0.0143(7) Uani 1 1 d .
C21 C 0.6586(2) 0.0984(2) -0.0305(2) 0.0120(7) Uani 1 1 d .
H21A H 0.6547 0.1513 -0.0722 0.014 Uiso 1 1 calc R
H21B H 0.6331 0.0470 -0.0438 0.014 Uiso 1 1 calc R
C22 C 0.5799(3) 0.0370(2) 0.1139(2) 0.0120(7) Uani 1 1 d .
H22A H 0.6417 -0.0028 0.1046 0.014 Uiso 1 1 calc R
H22B H 0.5305 0.0033 0.1059 0.014 Uiso 1 1 calc R
C36 C 0.5462(3) 0.6711(2) 0.3183(2) 0.0157(7) Uani 1 1 d .
H36A H 0.4764 0.6909 0.3435 0.019 Uiso 1 1 calc R
H36B H 0.5631 0.6880 0.2580 0.019 Uiso 1 1 calc R
C4 C 0.7947(2) 0.5418(3) 0.4911(2) 0.0145(7) Uani 1 1 d .
C30 C 0.6223(3) 0.0131(2) 0.4097(2) 0.0137(7) Uani 1 1 d .
H30 H 0.6519 -0.0460 0.3984 0.016 Uiso 1 1 calc R
C23 C 0.5451(3) 0.0609(2) 0.2029(2) 0.0123(7) Uani 1 1 d .
H23A H 0.5895 0.1017 0.2091 0.015 Uiso 1 1 calc R
H23B H 0.4787 0.0930 0.2152 0.015 Uiso 1 1 calc R
C8 C 1.0333(3) 0.3797(2) 0.4297(2) 0.0138(7) Uani 1 1 d .
H8A H 1.0305 0.3575 0.4867 0.021 Uiso 1 1 calc R
H8B H 1.0989 0.3974 0.3983 0.021 Uiso 1 1 calc R
H8C H 1.0182 0.3314 0.4052 0.021 Uiso 1 1 calc R
C29 C 0.6642(3) 0.0656(2) 0.4481(2) 0.0140(7) Uani 1 1 d .
H29 H 0.7217 0.0426 0.4617 0.017 Uiso 1 1 calc R
C25 C 0.5370(3) 0.0470(2) 0.3877(2) 0.0134(7) Uani 1 1 d .
C17 C 1.0148(3) 0.1488(3) 0.0665(3) 0.0207(8) Uani 1 1 d .
H17 H 1.0220 0.0844 0.0780 0.025 Uiso 1 1 calc R
C43 C 0.4477(3) 0.3275(3) 0.1684(2) 0.0154(7) Uani 1 1 d .
H43A H 0.3866 0.3517 0.1560 0.018 Uiso 1 1 calc R
H43B H 0.4374 0.2673 0.2021 0.018 Uiso 1 1 calc R
C12 C 1.1383(3) 0.3180(3) 0.1762(3) 0.0216(8) Uani 1 1 d .
H12A H 1.2030 0.2967 0.1398 0.026 Uiso 1 1 calc R
H12B H 1.1093 0.2649 0.2141 0.026 Uiso 1 1 calc R
C7 C 0.9580(2) 0.4631(2) 0.4281(2) 0.0098(6) Uani 1 1 d .
C20 C 0.7672(2) 0.0723(2) -0.0356(2) 0.0135(7) Uani 1 1 d .
H20A H 0.7722 0.0159 0.0022 0.016 Uiso 1 1 calc R
H20B H 0.8055 0.0603 -0.0921 0.016 Uiso 1 1 calc R
C10 C 1.0768(3) 0.5309(3) 0.2919(2) 0.0154(7) Uani 1 1 d .
H10A H 1.0863 0.5909 0.2577 0.018 Uiso 1 1 calc R
H10B H 1.1311 0.5155 0.3157 0.018 Uiso 1 1 calc R
C38 C 0.4753(3) 0.5505(3) 0.2416(2) 0.0183(8) Uani 1 1 d .
H38 H 0.4573 0.6137 0.2318 0.022 Uiso 1 1 calc R
C41 C 0.5254(2) 0.3611(2) 0.2732(2) 0.0153(7) Uani 1 1 d .
H41 H 0.5413 0.2976 0.2847 0.018 Uiso 1 1 calc R
C24 C 0.4881(3) -0.0131(2) 0.3522(2) 0.0144(7) Uani 1 1 d .
H24A H 0.4213 0.0147 0.3557 0.017 Uiso 1 1 calc R
H24B H 0.4822 -0.0734 0.3861 0.017 Uiso 1 1 calc R
C18 C 1.0567(3) 0.2017(3) 0.1043(2) 0.0198(8) Uani 1 1 d .
H18 H 1.0935 0.1733 0.1393 0.024 Uiso 1 1 calc R
C26 C 0.4940(3) 0.1364(2) 0.4043(2) 0.0151(7) Uani 1 1 d .
H26 H 0.4378 0.1605 0.3889 0.018 Uiso 1 1 calc R
C16 C 0.9620(2) 0.1893(3) 0.0116(2) 0.0180(8) Uani 1 1 d .
C32 C 0.7451(2) 0.2526(2) 0.5818(2) 0.0124(7) Uani 1 1 d .
C14 C 0.9918(3) 0.3399(3) 0.0335(2) 0.0191(8) Uani 1 1 d .
H14 H 0.9842 0.4043 0.0226 0.023 Uiso 1 1 calc R
C28 C 0.6183(3) 0.1536(2) 0.4660(2) 0.0142(7) Uani 1 1 d .
C42 C 0.5539(3) 0.4224(2) 0.3129(2) 0.0148(7) Uani 1 1 d .
H42 H 0.5888 0.4003 0.3507 0.018 Uiso 1 1 calc R
C37 C 0.5299(3) 0.5174(2) 0.2961(2) 0.0144(7) Uani 1 1 d .
C27 C 0.5342(3) 0.1894(2) 0.4433(2) 0.0158(7) Uani 1 1 d .
H27 H 0.5050 0.2486 0.4542 0.019 Uiso 1 1 calc R
C13 C 1.0427(3) 0.2979(3) 0.0889(2) 0.0179(8) Uani 1 1 d .
C11 C 1.1504(3) 0.3894(3) 0.2260(2) 0.0184(8) Uani 1 1 d .
C35 C 0.6096(2) 0.7192(2) 0.3518(2) 0.0139(7) Uani 1 1 d .
C19 C 0.9204(3) 0.1273(3) -0.0285(3) 0.0203(8) Uani 1 1 d .
H19A H 0.9541 0.1347 -0.0885 0.024 Uiso 1 1 calc R
H19B H 0.9339 0.0631 -0.0067 0.024 Uiso 1 1 calc R
C40 C 0.4735(3) 0.3930(2) 0.2164(2) 0.0149(7) Uani 1 1 d .
C5 C 0.6948(3) 0.5418(3) 0.5596(3) 0.0246(9) Uani 1 1 d .
H5A H 0.6688 0.4828 0.5677 0.037 Uiso 1 1 calc R
H5B H 0.6492 0.5900 0.5436 0.037 Uiso 1 1 calc R
H5C H 0.7031 0.5527 0.6110 0.037 Uiso 1 1 calc R
C44 C 0.5087(3) 0.2751(2) 0.0233(2) 0.0143(7) Uani 1 1 d .
H44A H 0.5606 0.2859 -0.0301 0.017 Uiso 1 1 calc R
H44B H 0.4464 0.3052 0.0165 0.017 Uiso 1 1 calc R
C31 C 0.7274(3) 0.1734(2) 0.5423(2) 0.0139(7) Uani 1 1 d .
H31A H 0.7875 0.1540 0.4992 0.017 Uiso 1 1 calc R
H31B H 0.7066 0.1206 0.5843 0.017 Uiso 1 1 calc R
C39 C 0.4480(3) 0.4881(3) 0.2020(2) 0.0190(8) Uani 1 1 d .
H39 H 0.4119 0.5102 0.1651 0.023 Uiso 1 1 calc R
C1 C 0.9298(3) 0.6928(3) 0.2889(3) 0.0236(8) Uani 1 1 d .
H1A H 0.9718 0.7334 0.2977 0.035 Uiso 1 1 calc R
H1B H 0.8684 0.7271 0.2861 0.035 Uiso 1 1 calc R
H1C H 0.9631 0.6673 0.2373 0.035 Uiso 1 1 calc R
C15 C 0.9522(3) 0.2861(3) -0.0057(2) 0.0188(8) Uani 1 1 d .
H15 H 0.9191 0.3145 -0.0435 0.023 Uiso 1 1 calc R
C34 C 0.7371(3) 0.6960(3) 0.4243(3) 0.0223(8) Uani 1 1 d .
H34A H 0.7045 0.7136 0.4801 0.027 Uiso 1 1 calc R
H34B H 0.7664 0.7496 0.3875 0.027 Uiso 1 1 calc R
N5 N 0.5441(2) -0.02647(19) 0.26231(17) 0.0115(6) Uani 1 1 d .
H5D H 0.6074 -0.0486 0.2584 0.014 Uiso 1 1 calc R
H5E H 0.5161 -0.0692 0.2471 0.014 Uiso 1 1 calc R
N7 N 0.5954(2) 0.12167(18) 0.05281(17) 0.0088(5) Uani 1 1 d .
N1 N 1.0797(2) 0.4609(2) 0.23920(18) 0.0159(6) Uani 1 1 d .
H1 H 1.0341 0.4656 0.2156 0.019 Uiso 1 1 calc R
N6 N 0.5324(2) 0.31763(19) 0.08750(18) 0.0117(6) Uani 1 1 d .
H6A H 0.5525 0.3743 0.0646 0.014 Uiso 1 1 calc R
H6B H 0.5839 0.2829 0.1001 0.014 Uiso 1 1 calc R
N2 N 0.8156(2) 0.3056(2) 0.53231(18) 0.0131(6) Uani 1 1 d .
H2 H 0.8465 0.2931 0.4821 0.016 Uiso 1 1 calc R
N4 N 0.8099(2) 0.1480(2) -0.01269(18) 0.0121(6) Uani 1 1 d .
H4A H 0.7797 0.1541 0.0419 0.014 Uiso 1 1 calc R
H4B H 0.7981 0.2021 -0.0432 0.014 Uiso 1 1 calc R
N3 N 0.6645(2) 0.6637(2) 0.3931(2) 0.0213(7) Uani 1 1 d .
H3 H 0.6572 0.6052 0.4020 0.026 Uiso 1 1 calc R
O3 O 0.69478(18) 0.26603(17) 0.65375(15) 0.0162(5) Uani 1 1 d .
O6 O 0.56285(19) 0.57278(17) 0.33737(16) 0.0183(5) Uani 1 1 d .
O2 O 1.07523(19) 0.35762(18) 0.12670(16) 0.0195(5) Uani 1 1 d .
O4 O 0.6503(2) 0.21076(17) 0.50672(17) 0.0192(6) Uani 1 1 d .
O5 O 0.6080(2) 0.80360(18) 0.34024(18) 0.0234(6) Uani 1 1 d .
O1 O 1.22023(19) 0.3758(2) 0.25599(17) 0.0237(6) Uani 1 1 d .
C48 C 0.7589(2) 0.3599(2) 0.1598(2) 0.0124(7) Uani 1 1 d .
H48 H 0.7320 0.3976 0.1215 0.015 Uiso 1 1 calc R
C51 C 0.8923(2) 0.1850(2) 0.3272(2) 0.0124(7) Uani 1 1 d .
C50 C 0.8406(2) 0.2464(2) 0.2710(2) 0.0119(7) Uani 1 1 d .
C49 C 0.7882(2) 0.2105(2) 0.2289(2) 0.0125(7) Uani 1 1 d .
H49 H 0.7798 0.1474 0.2383 0.015 Uiso 1 1 calc R
C47 C 0.8087(2) 0.3984(2) 0.2021(2) 0.0122(7) Uani 1 1 d .
C52 C 0.9652(3) 0.0321(2) 0.3694(2) 0.0182(8) Uani 1 1 d .
H52A H 0.9297 0.0331 0.4287 0.022 Uiso 1 1 calc R
H52B H 1.0302 0.0539 0.3577 0.022 Uiso 1 1 calc R
C46 C 0.8491(2) 0.3415(2) 0.2588(2) 0.0127(7) Uani 1 1 d .
H46 H 0.8815 0.3666 0.2884 0.015 Uiso 1 1 calc R
C53 C 0.9778(4) -0.0651(3) 0.3491(3) 0.0362(11) Uani 1 1 d .
H53A H 1.0096 -0.0655 0.2892 0.043 Uiso 1 1 calc R
H53B H 0.9129 -0.0882 0.3641 0.043 Uiso 1 1 calc R
C54 C 1.0414(4) -0.1286(3) 0.3968(4) 0.0407(12) Uani 1 1 d .
H54A H 1.1068 -0.1075 0.3798 0.061 Uiso 1 1 calc R
H54B H 1.0465 -0.1910 0.3846 0.061 Uiso 1 1 calc R
H54C H 1.0108 -0.1270 0.4561 0.061 Uiso 1 1 calc R
C57 C 0.7134(3) 0.7040(2) 0.0763(2) 0.0182(8) Uani 1 1 d .
H57A H 0.6465 0.6842 0.0978 0.022 Uiso 1 1 calc R
H57B H 0.7448 0.6845 0.0211 0.022 Uiso 1 1 calc R
C56 C 0.7723(3) 0.6584(2) 0.1341(2) 0.0150(7) Uani 1 1 d .
H56A H 0.8415 0.6715 0.1091 0.018 Uiso 1 1 calc R
H56B H 0.7461 0.6836 0.1872 0.018 Uiso 1 1 calc R
C58 C 0.7080(3) 0.8092(3) 0.0690(3) 0.0250(9) Uani 1 1 d .
H58A H 0.6671 0.8293 0.1215 0.038 Uiso 1 1 calc R
H58B H 0.6796 0.8365 0.0257 0.038 Uiso 1 1 calc R
H58C H 0.7738 0.8282 0.0553 0.038 Uiso 1 1 calc R
C55 C 0.8242(3) 0.5002(2) 0.1862(2) 0.0136(7) Uani 1 1 d .
N8 N 0.7495(2) 0.26766(19) 0.17443(17) 0.0105(6) Uani 1 1 d .
N10 N 0.7658(2) 0.5578(2) 0.1488(2) 0.0189(7) Uani 1 1 d .
N9 N 0.9095(2) 0.0943(2) 0.31958(19) 0.0152(6) Uani 1 1 d .
O7 O 0.70130(17) 0.23132(16) 0.13379(15) 0.0132(5) Uani 1 1 d .
O8 O 0.91927(19) 0.22002(17) 0.37708(16) 0.0167(5) Uani 1 1 d .
O11 O 0.2152(2) 0.6983(2) 0.12611(19) 0.0293(7) Uani 1 1 d .
H11 H 0.2427 0.6519 0.1039 0.044 Uiso 1 1 calc R
O9 O 0.8885(2) 0.52721(19) 0.2073(2) 0.0318(7) Uani 1 1 d .
C60 C 0.2503(3) 0.7038(4) 0.1952(3) 0.0342(11) Uani 1 1 d .
H60A H 0.3188 0.7172 0.1741 0.051 Uiso 1 1 calc R
H60B H 0.2447 0.6456 0.2311 0.051 Uiso 1 1 calc R
H60C H 0.2109 0.7522 0.2265 0.051 Uiso 1 1 calc R
O12 O 0.42575(19) 0.85787(18) 0.22572(17) 0.0201(6) Uani 1 1 d .
O13 O 0.2908(3) 0.2424(3) 0.3698(3) 0.0493(9) Uani 1 1 d .
H13 H 0.2716 0.2747 0.3329 0.074 Uiso 1 1 calc R
C61 C 0.2149(4) 0.1808(4) 0.4201(3) 0.0439(12) Uani 1 1 d .
H61A H 0.2405 0.1175 0.4133 0.066 Uiso 1 1 calc R
H61B H 0.1569 0.1952 0.4020 0.066 Uiso 1 1 calc R
H61C H 0.1973 0.1891 0.4781 0.066 Uiso 1 1 calc R

loop_
_atom_site_aniso_label
_atom_site_aniso_U_11
_atom_site_aniso_U_22
_atom_site_aniso_U_33
_atom_site_aniso_U_23
_atom_site_aniso_U_13
_atom_site_aniso_U_12
I1 0.01606(13) 0.01718(13) 0.02195(14) -0.00794(9) -0.00927(10) 0.00039(9)
I2 0.03501(16) 0.01906(14) 0.02435(15) 0.00207(10) -0.01650(12) -0.00810(11)
I3 0.01962(14) 0.03013(15) 0.02614(15) -0.01184(11) -0.00626(11) 0.00135(10)
C33 0.0196(18) 0.0158(17) 0.0114(17) -0.0026(14) -0.0057(14) -0.0095(14)
C6 0.0133(16) 0.0134(16) 0.0109(16) -0.0041(13) -0.0055(13) -0.0058(13)
C9 0.0123(16) 0.0140(16) 0.0115(16) -0.0042(13) -0.0052(13) -0.0058(13)
C3 0.0159(17) 0.0146(17) 0.0220(19) -0.0089(14) -0.0137(15) 0.0004(14)
C45 0.0118(16) 0.0127(16) 0.0139(17) -0.0025(13) -0.0065(13) -0.0018(13)
C2 0.0230(18) 0.0119(16) 0.0153(17) -0.0024(14) -0.0134(15) -0.0066(14)
C21 0.0134(16) 0.0148(16) 0.0101(16) -0.0043(13) -0.0042(13) -0.0049(13)
C22 0.0157(16) 0.0092(16) 0.0127(17) -0.0013(13) -0.0055(13) -0.0040(13)
C36 0.0178(17) 0.0123(17) 0.0191(18) -0.0012(14) -0.0092(15) -0.0010(14)
C4 0.0109(16) 0.0209(18) 0.0153(17) -0.0099(14) -0.0044(14) -0.0033(13)
C30 0.0178(17) 0.0117(16) 0.0110(16) -0.0014(13) -0.0034(13) -0.0025(13)
C23 0.0185(17) 0.0087(15) 0.0121(17) 0.0006(13) -0.0077(14) -0.0044(13)
C8 0.0124(16) 0.0139(17) 0.0177(18) -0.0049(14) -0.0070(14) -0.0012(13)
C29 0.0138(16) 0.0150(17) 0.0130(17) -0.0005(13) -0.0040(13) -0.0028(13)
C25 0.0170(17) 0.0154(17) 0.0074(15) 0.0015(13) -0.0021(13) -0.0080(13)
C17 0.0141(17) 0.0224(19) 0.027(2) -0.0121(16) -0.0049(15) 0.0009(14)
C43 0.0117(16) 0.0175(18) 0.0164(18) -0.0057(14) -0.0011(14) -0.0032(13)
C12 0.0159(18) 0.029(2) 0.023(2) -0.0104(17) -0.0080(16) -0.0002(15)
C7 0.0108(15) 0.0115(16) 0.0107(16) -0.0040(13) -0.0064(13) -0.0024(12)
C20 0.0131(17) 0.0150(17) 0.0139(17) -0.0075(14) -0.0029(13) -0.0025(13)
C10 0.0132(17) 0.0210(18) 0.0132(17) -0.0030(14) -0.0027(14) -0.0085(14)
C38 0.0205(18) 0.0134(17) 0.024(2) -0.0049(15) -0.0106(16) 0.0018(14)
C41 0.0113(16) 0.0143(17) 0.0173(18) -0.0035(14) 0.0002(14) -0.0012(13)
C24 0.0168(17) 0.0163(17) 0.0099(16) 0.0000(13) -0.0025(14) -0.0066(14)
C18 0.0134(17) 0.028(2) 0.0199(19) -0.0101(16) -0.0052(15) 0.0002(15)
C26 0.0165(17) 0.0178(18) 0.0117(17) -0.0003(14) -0.0066(14) -0.0005(14)
C16 0.0074(16) 0.028(2) 0.0197(19) -0.0130(16) 0.0000(14) -0.0032(14)
C32 0.0120(16) 0.0122(16) 0.0150(18) 0.0005(13) -0.0081(14) -0.0014(13)
C14 0.0166(18) 0.0220(19) 0.0198(19) -0.0060(15) -0.0026(15) -0.0085(15)
C28 0.0192(17) 0.0140(17) 0.0111(16) -0.0015(13) -0.0051(14) -0.0062(14)
C42 0.0130(16) 0.0177(18) 0.0130(17) -0.0007(14) -0.0039(13) -0.0015(13)
C37 0.0112(16) 0.0175(18) 0.0151(17) -0.0054(14) -0.0029(14) -0.0029(13)
C27 0.0204(18) 0.0123(17) 0.0152(17) -0.0020(14) -0.0074(14) 0.0012(14)
C13 0.0102(16) 0.030(2) 0.0143(18) -0.0115(15) 0.0006(14) -0.0059(14)
C11 0.0112(17) 0.031(2) 0.0130(17) -0.0071(15) 0.0000(14) -0.0060(15)
C35 0.0112(16) 0.0152(18) 0.0139(17) -0.0033(14) -0.0013(13) -0.0013(13)
C19 0.0099(17) 0.027(2) 0.027(2) -0.0156(17) -0.0044(15) 0.0000(14)
C40 0.0118(16) 0.0178(18) 0.0135(17) -0.0054(14) 0.0005(13) -0.0028(13)
C5 0.0135(18) 0.035(2) 0.025(2) -0.0117(18) -0.0023(16) 0.0001(16)
C44 0.0177(17) 0.0136(17) 0.0136(17) -0.0026(13) -0.0081(14) 0.0005(13)
C31 0.0143(16) 0.0141(17) 0.0151(17) -0.0001(14) -0.0068(14) -0.0037(13)
C39 0.0191(18) 0.0196(19) 0.0232(19) -0.0069(15) -0.0130(15) 0.0030(15)
C1 0.037(2) 0.0147(18) 0.023(2) 0.0025(16) -0.0155(18) -0.0066(16)
C15 0.0120(17) 0.028(2) 0.0181(18) -0.0066(16) -0.0042(14) -0.0044(15)
C34 0.0211(19) 0.0171(18) 0.038(2) -0.0143(17) -0.0193(18) 0.0043(15)
N5 0.0156(14) 0.0101(14) 0.0110(14) -0.0001(11) -0.0060(11) -0.0048(11)
N7 0.0094(13) 0.0083(13) 0.0094(13) -0.0021(11) -0.0034(11) -0.0016(10)
N1 0.0123(14) 0.0259(17) 0.0131(15) -0.0071(13) -0.0046(12) -0.0068(12)
N6 0.0116(14) 0.0096(13) 0.0149(15) -0.0026(11) -0.0046(12) -0.0016(11)
N2 0.0165(14) 0.0139(14) 0.0105(14) -0.0029(11) -0.0034(12) -0.0071(11)
N4 0.0106(14) 0.0142(14) 0.0126(14) -0.0060(11) -0.0030(11) -0.0016(11)
N3 0.0250(17) 0.0102(14) 0.039(2) -0.0079(14) -0.0222(15) 0.0016(12)
O3 0.0155(12) 0.0171(12) 0.0155(13) -0.0023(10) -0.0020(10) -0.0070(10)
O6 0.0249(14) 0.0120(12) 0.0243(14) -0.0027(10) -0.0162(11) -0.0015(10)
O2 0.0186(13) 0.0253(14) 0.0208(14) -0.0103(11) -0.0093(11) -0.0055(11)
O4 0.0251(14) 0.0138(12) 0.0286(15) -0.0082(11) -0.0201(12) 0.0010(10)
O5 0.0313(15) 0.0139(14) 0.0308(15) 0.0012(11) -0.0187(13) -0.0036(11)
O1 0.0123(12) 0.0392(16) 0.0229(14) -0.0147(12) -0.0059(11) 0.0005(11)
C48 0.0116(16) 0.0127(16) 0.0131(17) -0.0006(13) -0.0047(13) -0.0007(13)
C51 0.0099(15) 0.0155(17) 0.0116(16) -0.0021(13) -0.0025(13) -0.0025(13)
C50 0.0099(15) 0.0144(17) 0.0112(16) -0.0040(13) -0.0022(13) -0.0002(13)
C49 0.0118(16) 0.0109(16) 0.0156(17) -0.0024(13) -0.0047(13) -0.0015(13)
C47 0.0088(15) 0.0146(17) 0.0129(16) -0.0037(13) -0.0013(13) -0.0026(13)
C52 0.0203(18) 0.0159(18) 0.0222(19) -0.0004(15) -0.0139(16) 0.0012(14)
C46 0.0106(16) 0.0159(17) 0.0130(17) -0.0045(13) -0.0034(13) -0.0027(13)
C53 0.053(3) 0.018(2) 0.053(3) -0.009(2) -0.040(3) 0.0094(19)
C54 0.058(3) 0.019(2) 0.063(3) -0.007(2) -0.046(3) 0.010(2)
C57 0.0216(19) 0.0145(18) 0.0217(19) -0.0024(15) -0.0098(16) -0.0046(14)
C56 0.0161(17) 0.0119(17) 0.0196(18) -0.0015(14) -0.0076(14) -0.0055(13)
C58 0.028(2) 0.0142(19) 0.037(2) -0.0006(17) -0.0169(18) -0.0015(15)
C55 0.0153(17) 0.0137(17) 0.0131(17) -0.0027(13) -0.0048(14) -0.0033(13)
N8 0.0100(13) 0.0124(14) 0.0103(14) -0.0046(11) -0.0032(11) -0.0008(11)
N10 0.0198(16) 0.0113(15) 0.0290(18) 0.0008(13) -0.0130(14) -0.0040(12)
N9 0.0169(15) 0.0140(15) 0.0162(15) -0.0008(12) -0.0084(12) 0.0003(12)
O7 0.0142(12) 0.0139(12) 0.0166(12) -0.0060(10) -0.0085(10) -0.0038(9)
O8 0.0212(13) 0.0164(12) 0.0175(13) -0.0052(10) -0.0112(11) -0.0021(10)
O11 0.0417(18) 0.0285(16) 0.0259(16) 0.0038(12) -0.0213(14) -0.0124(13)
O9 0.0432(18) 0.0155(14) 0.054(2) -0.0012(13) -0.0394(16) -0.0058(12)
C60 0.035(2) 0.051(3) 0.021(2) 0.011(2) -0.0150(19) -0.022(2)
O12 0.0215(13) 0.0207(13) 0.0214(14) 0.0006(11) -0.0092(11) -0.0104(11)
O13 0.040(2) 0.047(2) 0.063(3) 0.0070(18) -0.0256(18) -0.0048(16)
C61 0.047(3) 0.041(3) 0.042(3) -0.013(2) -0.014(2) 0.009(2)

loop_
_atom_type_symbol
_atom_type_description
_atom_type_scat_dispersion_real
_atom_type_scat_dispersion_imag
_atom_type_scat_source
C C 0.0033 0.0016 'International Tables Vol C Tables 4.2.6.8 and 6.1.1.4'
H H 0.0000 0.0000 'International Tables Vol C Tables 4.2.6.8 and 6.1.1.4'
N N 0.0061 0.0033 'International Tables Vol C Tables 4.2.6.8 and 6.1.1.4'
O O 0.0106 0.0060 'International Tables Vol C Tables 4.2.6.8 and 6.1.1.4'
I I -0.4742 1.8119 'International Tables Vol C Tables 4.2.6.8 and 6.1.1.4'

loop_
_geom_angle_atom_site_label_1
_geom_angle_atom_site_label_2
_geom_angle_atom_site_label_3
_geom_angle
N2 C33 C6 111.5(3)
C4 C6 C7 120.7(3)
C4 C6 C33 119.8(3)
C7 C6 C33 119.5(3)
C2 C9 C7 120.6(3)
C2 C9 C10 120.9(3)
C7 C9 C10 118.5(3)
C2 C3 C4 120.7(3)
C2 C3 C34 120.4(3)
C4 C3 C34 118.7(3)
N7 C45 C44 111.0(3)
C3 C2 C9 119.3(3)
C3 C2 C1 120.7(3)
C9 C2 C1 120.0(3)
N7 C21 C20 113.0(3)
N7 C22 C23 110.8(3)
O6 C36 C35 109.8(3)
C6 C4 C3 119.4(3)
C6 C4 C5 119.5(3)
C3 C4 C5 121.1(3)
C29 C30 C25 121.3(3)
N5 C23 C22 109.1(3)
C30 C29 C28 118.9(3)
C30 C25 C26 118.6(3)
C30 C25 C24 120.8(3)
C26 C25 C24 120.5(3)
C18 C17 C16 121.9(4)
C40 C43 N6 109.0(3)
O2 C12 C11 110.0(3)
C6 C7 C9 119.3(3)
C6 C7 C8 119.7(3)
C9 C7 C8 121.0(3)
N4 C20 C21 111.5(3)
N1 C10 C9 111.7(3)
C39 C38 C37 119.1(3)
C42 C41 C40 120.8(3)
C25 C24 N5 113.3(3)
C17 C18 C13 118.7(4)
C27 C26 C25 120.8(3)
C17 C16 C15 118.6(3)
C17 C16 C19 118.8(3)
C15 C16 C19 122.5(3)
O3 C32 N2 124.0(3)
O3 C32 C31 120.9(3)
N2 C32 C31 115.1(3)
C13 C14 C15 120.3(4)
O4 C28 C27 115.0(3)
O4 C28 C29 124.4(3)
C27 C28 C29 120.7(3)
C41 C42 C37 119.8(3)
O6 C37 C38 124.2(3)
O6 C37 C42 115.5(3)
C38 C37 C42 120.3(3)
C26 C27 C28 119.6(3)
O2 C13 C14 115.5(3)
O2 C13 C18 124.0(3)
C14 C13 C18 120.5(3)
O1 C11 N1 124.5(3)
O1 C11 C12 118.7(3)
N1 C11 C12 116.6(3)
O5 C35 N3 124.4(3)
O5 C35 C36 120.0(3)
N3 C35 C36 115.6(3)
N4 C19 C16 112.8(3)
C41 C40 C39 118.5(3)
C41 C40 C43 121.5(3)
C39 C40 C43 120.0(3)
N6 C44 C45 112.4(3)
O4 C31 C32 104.8(3)
C38 C39 C40 121.4(3)
C14 C15 C16 120.0(4)
N3 C34 C3 107.5(3)
C23 N5 C24 113.1(3)
C22 N7 C21 110.2(3)
C22 N7 C45 111.7(3)
C21 N7 C45 110.0(3)
C11 N1 C10 122.8(3)
C44 N6 C43 115.6(3)
C32 N2 C33 122.1(3)
C20 N4 C19 111.2(3)
C35 N3 C34 124.0(3)
C37 O6 C36 117.9(3)
C13 O2 C12 117.2(3)
C28 O4 C31 117.9(3)
N8 C48 C47 120.0(3)
O8 C51 N9 122.7(3)
O8 C51 C50 119.5(3)
N9 C51 C50 117.8(3)
C49 C50 C46 119.5(3)
C49 C50 C51 122.0(3)
C46 C50 C51 118.4(3)
N8 C49 C50 119.7(3)
C48 C47 C46 119.5(3)
C48 C47 C55 122.1(3)
C46 C47 C55 118.4(3)
N9 C52 C53 110.8(3)
C47 C46 C50 119.4(3)
C52 C53 C54 110.8(4)
C56 C57 C58 111.0(3)
N10 C56 C57 110.1(3)
O9 C55 N10 122.6(3)
O9 C55 C47 119.8(3)
N10 C55 C47 117.7(3)
O7 N8 C49 118.5(3)
O7 N8 C48 119.6(3)
C49 N8 C48 121.9(3)
C55 N10 C56 121.6(3)
C51 N9 C52 120.0(3)

loop_
_geom_bond_atom_site_label_1
_geom_bond_atom_site_label_2
_geom_bond_distance
C33 N2 1.474(4)
C33 C6 1.512(5)
C6 C4 1.401(5)
C6 C7 1.402(5)
C9 C2 1.404(5)
C9 C7 1.408(5)
C9 C10 1.523(5)
C3 C2 1.403(5)
C3 C4 1.405(5)
C3 C34 1.517(5)
C45 N7 1.476(4)
C45 C44 1.523(5)
C2 C1 1.524(5)
C21 N7 1.474(4)
C21 C20 1.520(5)
C22 N7 1.472(4)
C22 C23 1.515(5)
C36 O6 1.429(4)
C36 C35 1.514(5)
C4 C5 1.516(5)
C30 C29 1.389(5)
C30 C25 1.393(5)
C23 N5 1.494(4)
C8 C7 1.515(5)
C29 C28 1.397(5)
C25 C26 1.400(5)
C25 C24 1.502(5)
C17 C18 1.387(5)
C17 C16 1.395(6)
C43 C40 1.509(5)
C43 N6 1.516(4)
C12 O2 1.430(5)
C12 C11 1.513(5)
C20 N4 1.497(4)
C10 N1 1.460(5)
C38 C39 1.385(5)
C38 C37 1.387(5)
C41 C42 1.383(5)
C41 C40 1.388(5)
C24 N5 1.506(4)
C18 C13 1.391(6)
C26 C27 1.384(5)
C16 C15 1.397(6)
C16 C19 1.506(5)
C32 O3 1.232(4)
C32 N2 1.329(5)
C32 C31 1.521(5)
C14 C13 1.389(6)
C14 C15 1.392(5)
C28 O4 1.378(4)
C28 C27 1.389(5)
C42 C37 1.392(5)
C37 O6 1.373(4)
C13 O2 1.375(4)
C11 O1 1.241(5)
C11 N1 1.343(5)
C35 O5 1.218(4)
C35 N3 1.329(5)
C19 N4 1.505(4)
C40 C39 1.394(5)
C44 N6 1.490(4)
C31 O4 1.428(4)
C34 N3 1.470(5)
C48 N8 1.351(4)
C48 C47 1.387(5)
C51 O8 1.243(4)
C51 N9 1.339(5)
C51 C50 1.505(5)
C50 C49 1.392(5)
C50 C46 1.392(5)
C49 N8 1.348(4)
C47 C46 1.388(5)
C47 C55 1.506(5)
C52 N9 1.473(4)
C52 C53 1.494(5)
C53 C54 1.534(6)
C57 C56 1.514(5)
C57 C58 1.520(5)
C56 N10 1.465(4)
C55 O9 1.222(5)
C55 N10 1.337(5)
N8 O7 1.331(4)
O11 C60 1.439(5)
O13 C61 1.457(7)
